data_3000084
loop_
_publ_author_name
'Patyk-Ka\'zmierczak, E.'
'Warren, M.'
'Allan, D.'
'Katrusiak, A.'

_chemical_formula_sum 'C6 H12 O6'
_chemical_name_common '\a-D-mannose '
_chemical_name_systematic \a-D-mannopyranose
_space_group_name_Hall 'P 2ac 2ab'
_space_group_name_H-M_alt 'P 21 21 21'
_cell_angle_alpha 90
_cell_angle_beta 90
_cell_angle_gamma 90
_cell_length_a 20.872(12)
_cell_length_b 8.6714(7)
_cell_length_c 6.4966(5)
_cell_measurement_temperature 295(2)
_cell_volume 1175.8(7)
_diffrn_ambient_pressure 9540000
_diffrn_ambient_temperature 295(2)
_diffrn_radiation_type synchrotron
_diffrn_radiation_wavelength 0.68700
_cod_database_code 3000084
_cod_hold_until_date 2017-05-30

loop_
_atom_site_label
_atom_site_fract_x
_atom_site_fract_y
_atom_site_fract_z
? ? ? ?
